data_1568032
loop_
_publ_author_name
'Takahashi, Maria'
'Asatani, Tsuyoshi'
'Morimoto, Tatsuki'
'Kamakura, Yoshinobu'
'Fujii, Kotaro'
'Yashima, Masatomo'
'Hosokawa, Naoki'
'Tamaki, Yusuke'
'Ishitani, Osamu'

_publ_section_title
;
 Supramolecular multi-electron redox photosensitisers comprising a
 ring-shaped Re(i) tetranuclear complex and a polyoxometalate.
;
_journal_issue 3
_journal_name_full 'Chemical science'
_journal_page_first 691
_journal_page_last 704
_journal_paper_doi 10.1039/d2sc04252e
_journal_volume 14
_journal_year 2023
_chemical_formula_sum 'C84 H80 F6 N4 O4 P5 Re2'
_chemical_formula_weight 1850.77
_space_group_crystal_system monoclinic
_space_group_IT_number 15
_space_group_name_Hall '-C 2yc'
_space_group_name_H-M_alt 'C 1 2/c 1'
_atom_sites_solution_hydrogens geom
_audit_creation_method SHELXL-2018/3
_audit_update_record
;
2022-02-22 deposited with the CCDC.	2022-11-30 downloaded from the CCDC.
;
_cell_angle_alpha 90
_cell_angle_beta 94.942(3)
_cell_angle_gamma 90
_cell_formula_units_Z 8
_cell_length_a 29.0838(11)
_cell_length_b 16.4902(8)
_cell_length_c 38.9836(11)
_cell_measurement_reflns_used 15658
_cell_measurement_temperature 123(2)
_cell_measurement_theta_max 26.1570
_cell_measurement_theta_min 2.4020
_cell_volume 18626.9(13)
_computing_structure_refinement 'SHELXL-2018/3 (Sheldrick, 2018)'
_diffrn_ambient_temperature 123(2)
_diffrn_measured_fraction_theta_full 0.999
_diffrn_measured_fraction_theta_max 0.999
_diffrn_measurement_device_type 'XtaLAB Pro: Kappa single'
_diffrn_radiation_type MoK\a
_diffrn_radiation_wavelength 0.71073
_diffrn_reflns_av_R_equivalents 0.0834
_diffrn_reflns_av_unetI/netI 0.0845
_diffrn_reflns_Laue_measured_fraction_full 0.999
_diffrn_reflns_Laue_measured_fraction_max 0.999
_diffrn_reflns_limit_h_max 34
_diffrn_reflns_limit_h_min -33
_diffrn_reflns_limit_k_max 19
_diffrn_reflns_limit_k_min -19
_diffrn_reflns_limit_l_max 46
_diffrn_reflns_limit_l_min -46
_diffrn_reflns_number 75368
_diffrn_reflns_point_group_measured_fraction_full 0.999
_diffrn_reflns_point_group_measured_fraction_max 0.999
_diffrn_reflns_theta_full 25.000
_diffrn_reflns_theta_max 25.000
_diffrn_reflns_theta_min 2.422
_diffrn_source 'fine-focus sealed X-ray tube'
_exptl_absorpt_coefficient_mu 2.739
_exptl_absorpt_correction_T_max 1
_exptl_absorpt_correction_T_min 0.29528
_exptl_absorpt_correction_type multi-scan
_exptl_crystal_colour yellow
_exptl_crystal_density_diffrn 1.320
_exptl_crystal_description block
_exptl_crystal_F_000 7384
_exptl_crystal_size_max 0.030
_exptl_crystal_size_mid 0.030
_exptl_crystal_size_min 0.010
_refine_diff_density_max 3.212
_refine_diff_density_min -1.698
_refine_diff_density_rms 0.149
_refine_ls_extinction_method none
_refine_ls_goodness_of_fit_ref 1.073
_refine_ls_hydrogen_treatment constr
_refine_ls_matrix_type full
_refine_ls_number_parameters 946
_refine_ls_number_reflns 16375
_refine_ls_number_restraints 19
_refine_ls_restrained_S_all 1.082
_refine_ls_R_factor_all 0.1410
_refine_ls_R_factor_gt 0.0894
_refine_ls_shift/su_max 0.001
_refine_ls_shift/su_mean 0.000
_refine_ls_structure_factor_coef Fsqd
_refine_ls_weighting_details 'w=1/[\s^2^(Fo^2^)+(0.1529P)^2^+26.6479P] where P=(Fo^2^+2Fc^2^)/3'
_refine_ls_weighting_scheme calc
_refine_ls_wR_factor_gt 0.2470
_refine_ls_wR_factor_ref 0.2719
_reflns_Friedel_coverage 0.000
_reflns_number_gt 9155
_reflns_number_total 16375
_reflns_threshold_expression 'I > 2\s(I)'
_cod_data_source_file d2sc04252e2.cif
_cod_data_source_block Ring(PF6)4
_cod_depositor_comments 'Adding full bibliography for 1568032--1568033.cif.'
_cod_original_sg_symbol_H-M 'C 2/c'
_cod_database_code 1568032
_shelx_shelxl_version_number 2018/3
_shelx_space_group_comment
;
The symmetry employed for this shelxl refinement is uniquely defined
by the following loop, which should always be used as a source of
symmetry information in preference to the above space-group names.
They are only intended as comments.
;
_shelx_estimated_absorpt_t_min 0.922
_shelx_estimated_absorpt_t_max 0.973
_platon_squeeze_void_probe_radius 1.20

loop_
_space_group_symop_operation_xyz
'x, y, z'
'-x, y, -z+1/2'
'x+1/2, y+1/2, z'
'-x+1/2, y+1/2, -z+1/2'
'-x, -y, -z'
'x, -y, z-1/2'
'-x+1/2, -y+1/2, -z'
'x+1/2, -y+1/2, z-1/2'

loop_
_atom_site_label
_atom_site_type_symbol
_atom_site_fract_x
_atom_site_fract_y
_atom_site_fract_z
_atom_site_U_iso_or_equiv
_atom_site_adp_type
_atom_site_occupancy
_atom_site_site_symmetry_order
_atom_site_calc_flag
_atom_site_refinement_flags_posn
_atom_site_refinement_flags_adp
_atom_site_refinement_flags_occupancy
_atom_site_disorder_assembly
_atom_site_disorder_group
Re1 Re 0.45211(2) 0.67594(3) 0.55580(2) 0.0804(2) Uani 1 1 d . . . . .
Re2 Re 0.70033(2) 0.77290(5) 0.79510(2) 0.1021(3) Uani 1 1 d D . . . .
P1 P 0.52243(11) 0.6748(2) 0.59406(8) 0.0754(8) Uani 1 1 d . . . . .
P2 P 0.23272(14) 0.8125(3) 0.66756(10) 0.1168(16) Uani 1 1 d . . . . .
P3 P 0.38442(14) 0.6815(3) 0.51656(8) 0.1040(14) Uani 1 1 d . . . . .
P4 P 0.63747(14) 0.7347(3) 0.75373(10) 0.1089(14) Uani 1 1 d . . . . .
O1 O 0.4647(3) 0.4964(5) 0.5367(2) 0.083(2) Uani 1 1 d . . . . .
O2 O 0.3935(3) 0.6354(6) 0.6147(2) 0.088(2) Uani 1 1 d . . . . .
P5 P 0.3757(3) 0.3409(5) 0.6305(2) 0.172(3) Uani 1 1 d . . . . .
C1 C 0.5784(4) 0.5750(8) 0.6375(3) 0.078(3) Uani 1 1 d . . . . .
H1 H 0.601202 0.615675 0.635781 0.094 Uiso 1 1 calc R U . . .
C2 C 0.4592(3) 0.5669(9) 0.5442(2) 0.066(3) Uani 1 1 d . . . . .
C3 C 0.5347(4) 0.5816(7) 0.6199(3) 0.069(3) Uani 1 1 d . . . . .
N1 N 0.4924(4) 0.7251(8) 0.5158(3) 0.092(3) Uani 1 1 d . . . . .
N2 N 0.7482(4) 0.7317(9) 0.7589(3) 0.091(3) Uani 1 1 d . . . . .
C4 C 0.5557(5) 0.4506(8) 0.6612(3) 0.073(3) Uani 1 1 d . . . . .
H4 H 0.563338 0.405214 0.675590 0.087 Uiso 1 1 calc R U . . .
C5 C 0.4157(4) 0.6493(8) 0.5927(3) 0.074(3) Uani 1 1 d . . . . .
C6 C 0.5872(5) 0.5067(8) 0.6577(3) 0.076(3) Uani 1 1 d . . . . .
H6 H 0.616987 0.500173 0.669481 0.091 Uiso 1 1 calc R U . . .
N3 N 0.7167(5) 0.6532(9) 0.8081(3) 0.116(5) Uani 1 1 d . . . . .
C7 C 0.5017(4) 0.5237(8) 0.6238(3) 0.073(3) Uani 1 1 d . . . . .
H7 H 0.471612 0.529404 0.612492 0.088 Uiso 1 1 calc R U . . .
C8 C 0.5856(4) 0.6157(10) 0.5515(4) 0.095(4) Uani 1 1 d . . . . .
H8 H 0.566753 0.568555 0.550996 0.114 Uiso 1 1 calc R U . . .
C9 C 0.5129(4) 0.4554(7) 0.6449(3) 0.075(3) Uani 1 1 d . . . . .
H9 H 0.490844 0.413922 0.647485 0.090 Uiso 1 1 calc R U . . .
N4 N 0.4517(4) 0.8091(6) 0.5627(2) 0.089(4) Uani 1 1 d . . . . .
C10 C 0.5702(4) 0.5706(11) 0.8065(4) 0.105(5) Uani 1 1 d . . . . .
H10 H 0.562603 0.566965 0.829676 0.126 Uiso 1 1 calc R U . . .
C11 C 0.4093(4) 0.6182(10) 0.4551(3) 0.091(4) Uani 1 1 d . . . . .
H11 H 0.407882 0.567818 0.466759 0.109 Uiso 1 1 calc R U . . .
C12 C 0.6241(5) 0.6158(13) 0.5329(4) 0.114(5) Uani 1 1 d . . . . .
H12 H 0.632202 0.570248 0.519795 0.137 Uiso 1 1 calc R U . . .
C13 C 0.3986(5) 0.6912(10) 0.4713(3) 0.097(5) Uani 1 1 d . . . . .
C14 C 0.3999(6) 0.7640(12) 0.4562(4) 0.129(6) Uani 1 1 d . . . . .
H14 H 0.392841 0.812042 0.468075 0.155 Uiso 1 1 calc R U . . .
C15 C 0.2346(6) 0.9044(13) 0.6438(3) 0.121(6) Uani 1 1 d . . . . .
C16 C 0.4221(5) 0.6216(10) 0.4208(3) 0.095(4) Uani 1 1 d . . . . .
H16 H 0.429990 0.573660 0.409103 0.114 Uiso 1 1 calc R U . . .
C17 C 0.6045(4) 0.6461(10) 0.7642(3) 0.097(4) Uani 1 1 d . . . . .
C18 C 0.4990(6) 0.8047(9) 0.5149(4) 0.104(5) Uani 1 1 d . . . . .
C19 C 0.5103(4) 0.6782(9) 0.4922(3) 0.082(4) Uani 1 1 d . . . . .
H19 H 0.505736 0.621110 0.492514 0.099 Uiso 1 1 calc R U . . .
C20 C 0.5526(4) 0.5104(11) 0.7818(4) 0.108(5) Uani 1 1 d . . . . .
H20 H 0.537058 0.462623 0.788031 0.129 Uiso 1 1 calc R U . . .
C21 C 0.5293(5) 0.7551(7) 0.6262(3) 0.083(4) Uani 1 1 d . . . . .
H21 H 0.560616 0.752218 0.638310 0.099 Uiso 1 1 calc R U . . .
H21A H 0.525864 0.808561 0.614722 0.099 Uiso 1 1 calc R U . . .
C22 C 0.5731(5) 0.6843(9) 0.5715(3) 0.084(4) Uani 1 1 d . . . . .
C23 C 0.5959(4) 0.6288(11) 0.7977(3) 0.106(5) Uani 1 1 d . . . . .
H23 H 0.609931 0.662409 0.815410 0.127 Uiso 1 1 calc R U . . .
C24 C 0.5846(4) 0.5937(10) 0.7385(3) 0.103(5) Uani 1 1 d . . . . .
H24 H 0.587918 0.603645 0.714818 0.123 Uiso 1 1 calc R U . . .
C25 C 0.7619(5) 0.7778(12) 0.7323(4) 0.107(5) Uani 1 1 d . . . . .
H25 H 0.748864 0.830499 0.729604 0.129 Uiso 1 1 calc R U . . .
C26 C 0.6497(9) 0.6856(18) 0.5346(6) 0.167(10) Uani 1 1 d . . . . .
H26 H 0.675578 0.687363 0.521272 0.200 Uiso 1 1 calc R U . . .
C27 C 0.5606(5) 0.5289(11) 0.7484(3) 0.110(5) Uani 1 1 d . . . . .
H27 H 0.548172 0.493156 0.730890 0.132 Uiso 1 1 calc R U . . .
C28 C 0.7917(6) 0.7557(14) 0.7099(4) 0.112(5) Uani 1 1 d . . . . .
H28 H 0.799471 0.790509 0.691803 0.134 Uiso 1 1 calc R U . . .
C29 C 0.4927(4) 0.7462(8) 0.6526(3) 0.083(3) Uani 1 1 d . . . . .
H29 H 0.462305 0.735475 0.639884 0.100 Uiso 1 1 calc R U . . .
H29A H 0.500624 0.698372 0.667282 0.100 Uiso 1 1 calc R U . . .
C30 C 0.6575(5) 0.7103(12) 0.7107(4) 0.099(5) Uani 1 1 d . . . . .
C31 C 0.6559(6) 0.7761(12) 0.6868(5) 0.123(6) Uani 1 1 d . . . . .
H31 H 0.641774 0.825845 0.692286 0.147 Uiso 1 1 calc R U . . .
C32 C 0.7503(6) 0.6092(13) 0.7901(5) 0.114(6) Uani 1 1 d . . . . .
C33 C 0.2137(5) 0.7402(11) 0.6349(4) 0.121(6) Uani 1 1 d . . . . .
H33 H 0.210279 0.686317 0.645530 0.145 Uiso 1 1 calc R U . . .
H33A H 0.183122 0.756742 0.623919 0.145 Uiso 1 1 calc R U . . .
C34 C 0.2736(7) 0.9479(12) 0.6400(3) 0.130(7) Uani 1 1 d . . . . .
H34 H 0.301020 0.932898 0.653512 0.156 Uiso 1 1 calc R U . . .
C35 C 0.1942(6) 0.9325(12) 0.6245(3) 0.132(7) Uani 1 1 d . . . . .
H35 H 0.166298 0.903955 0.626804 0.158 Uiso 1 1 calc R U . . .
C36 C 0.4881(5) 0.8210(9) 0.6761(4) 0.111(5) Uani 1 1 d . . . . .
H36 H 0.478233 0.867955 0.661426 0.134 Uiso 1 1 calc R U . . .
H36A H 0.463260 0.810169 0.691368 0.134 Uiso 1 1 calc R U . . .
C37 C 0.7659(5) 0.6568(13) 0.7630(4) 0.107(5) Uani 1 1 d . . . . .
C38 C 0.1832(5) 0.8966(16) 0.7123(4) 0.148(9) Uani 1 1 d . . . . .
H38 H 0.205780 0.936920 0.709212 0.178 Uiso 1 1 calc R U . . .
C39 C 0.2766(5) 0.5235(17) 0.4888(5) 0.153(9) Uani 1 1 d . . . . .
H39 H 0.252766 0.518563 0.470657 0.184 Uiso 1 1 calc R U . . .
C40 C 0.1490(7) 0.9069(18) 0.7373(4) 0.150(9) Uani 1 1 d . . . . .
H40 H 0.148777 0.954201 0.751194 0.179 Uiso 1 1 calc R U . . .
C41 C 0.2338(10) 1.0376(15) 0.5993(4) 0.154(9) Uani 1 1 d . . . . .
H41 H 0.233925 1.082839 0.584198 0.185 Uiso 1 1 calc R U . . .
C42 C 0.1183(8) 0.8487(18) 0.7401(6) 0.142(8) Uani 1 1 d . . . . .
H42 H 0.096628 0.852643 0.756875 0.171 Uiso 1 1 calc R U . . .
C43 C 0.1811(6) 0.8216(13) 0.6922(4) 0.110(6) Uani 1 1 d . . . . .
C44 C 0.1473(6) 0.7658(15) 0.6947(5) 0.141(8) Uani 1 1 d . . . . .
H44 H 0.144493 0.718660 0.680614 0.169 Uiso 1 1 calc R U . . .
C45 C 0.6792(5) 0.6420(13) 0.7052(4) 0.108(5) Uani 1 1 d . . . . .
H45 H 0.681304 0.601132 0.722398 0.130 Uiso 1 1 calc R U . . .
C46 C 0.6755(6) 0.7675(14) 0.6545(4) 0.123(6) Uani 1 1 d . . . . .
H46 H 0.674017 0.808610 0.637375 0.147 Uiso 1 1 calc R U . . .
C47 C 0.4228(6) 0.6956(9) 0.4051(4) 0.103(5) Uani 1 1 d . . . . .
H47 H 0.430811 0.698708 0.381971 0.124 Uiso 1 1 calc R U . . .
C48 C 0.3453(5) 0.5928(13) 0.5157(3) 0.124(7) Uani 1 1 d . . . . .
C49 C 0.5351(6) 0.7125(11) 0.4676(4) 0.109(5) Uani 1 1 d . . . . .
H49 H 0.547117 0.678671 0.450795 0.131 Uiso 1 1 calc R U . . .
C50 C 0.3466(6) 0.5374(13) 0.5410(4) 0.123(6) Uani 1 1 d . . . . .
H50 H 0.370073 0.541166 0.559464 0.147 Uiso 1 1 calc R U . . .
C51 C 0.8105(7) 0.6797(18) 0.7145(5) 0.144(8) Uani 1 1 d . . . . .
H51 H 0.831514 0.660400 0.698964 0.173 Uiso 1 1 calc R U . . .
C52 C 0.6996(5) 0.6285(11) 0.6739(3) 0.101(4) Uani 1 1 d . . . . .
H52 H 0.714212 0.578680 0.669249 0.121 Uiso 1 1 calc R U . . .
C53 C 0.3093(6) 0.5885(17) 0.4871(4) 0.155(9) Uani 1 1 d . . . . .
H53 H 0.307628 0.626230 0.468667 0.186 Uiso 1 1 calc R U . . .
C54 C 0.2703(8) 0.739(2) 0.5466(4) 0.26(2) Uani 1 1 d . . . . .
H54 H 0.270412 0.680142 0.540996 0.314 Uiso 1 1 calc R U . . .
H54A H 0.256954 0.767646 0.525853 0.314 Uiso 1 1 calc R U . . .
C55 C 0.4826(6) 0.8510(10) 0.5432(4) 0.124(6) Uani 1 1 d . U . . .
C56 C 0.1926(10) 0.9963(15) 0.6033(4) 0.159(10) Uani 1 1 d . . . . .
H56 H 0.164416 1.013139 0.591335 0.190 Uiso 1 1 calc R U . . .
C57 C 0.3145(6) 0.4742(15) 0.5411(4) 0.141(7) Uani 1 1 d . . . . .
H57 H 0.317025 0.434480 0.558779 0.170 Uiso 1 1 calc R U . . .
C58 C 0.4121(7) 0.7669(13) 0.4221(4) 0.146(8) Uani 1 1 d . . . . .
H58 H 0.412979 0.817579 0.410613 0.175 Uiso 1 1 calc R U . . .
C59 C 0.5316(7) 0.8447(11) 0.6985(5) 0.132(6) Uani 1 1 d . . . . .
H59 H 0.554915 0.865041 0.683542 0.159 Uiso 1 1 calc R U . . .
H59A H 0.524161 0.889385 0.714068 0.159 Uiso 1 1 calc R U . . .
C60 C 0.6971(6) 0.6919(11) 0.6507(4) 0.105(5) Uani 1 1 d . . . . .
H60 H 0.711444 0.683656 0.630016 0.126 Uiso 1 1 calc R U . . .
C61 C 0.1178(7) 0.7825(19) 0.7187(7) 0.156(9) Uani 1 1 d . . . . .
H61 H 0.094042 0.743914 0.721135 0.187 Uiso 1 1 calc R U . . .
C62 C 0.3189(6) 0.7654(18) 0.5538(4) 0.199(13) Uani 1 1 d . . . . .
H62 H 0.334954 0.727379 0.570399 0.238 Uiso 1 1 calc R U . . .
H62A H 0.319196 0.819649 0.564701 0.238 Uiso 1 1 calc R U . . .
C63 C 0.6998(5) 0.6047(12) 0.8336(4) 0.103(5) Uani 1 1 d . . . . .
H63 H 0.677402 0.629461 0.846498 0.124 Uiso 1 1 calc R U . . .
C64 C 0.2779(6) 0.4701(18) 0.5143(5) 0.171(10) Uani 1 1 d . . . . .
H64 H 0.254750 0.429601 0.514683 0.205 Uiso 1 1 calc R U . . .
C65 C 0.2756(7) 1.0121(14) 0.6178(5) 0.153(8) Uani 1 1 d . . . . .
H65 H 0.304036 1.038672 0.614904 0.184 Uiso 1 1 calc R U . . .
C66 C 0.3450(6) 0.7697(13) 0.5220(4) 0.144(8) Uani 1 1 d . . . . .
H66 H 0.363486 0.820175 0.522885 0.172 Uiso 1 1 calc R U . . .
H66A H 0.322465 0.772995 0.501485 0.172 Uiso 1 1 calc R U . . .
F1 F 0.3660(6) 0.2521(9) 0.6435(5) 0.229(8) Uani 1 1 d . . . . .
C67 C 0.5926(7) 0.8091(13) 0.7445(4) 0.140(7) Uani 1 1 d . . . . .
H67 H 0.580489 0.826175 0.766385 0.168 Uiso 1 1 calc R U . . .
H67A H 0.605908 0.857452 0.734064 0.168 Uiso 1 1 calc R U . . .
C68 C 0.7440(8) 0.4940(16) 0.8240(5) 0.153(8) Uani 1 1 d . . . . .
H68 H 0.753788 0.440493 0.830005 0.183 Uiso 1 1 calc R U . . .
C69 C 0.7629(8) 0.5321(14) 0.7986(6) 0.144(7) Uani 1 1 d . . . . .
H69 H 0.785193 0.505166 0.786294 0.172 Uiso 1 1 calc R U . . .
C70 C 0.5258(7) 0.8414(10) 0.4916(4) 0.117(5) Uani 1 1 d . . . . .
H70 H 0.532374 0.897845 0.492556 0.141 Uiso 1 1 calc R U . . .
C71 C 0.5515(6) 0.7758(12) 0.7194(5) 0.125(6) Uani 1 1 d . . . . .
H71 H 0.562876 0.733593 0.704193 0.150 Uiso 1 1 calc R U . . .
H71A H 0.527625 0.751350 0.732814 0.150 Uiso 1 1 calc R U . . .
C72 C 0.6024(6) 0.7516(11) 0.5729(5) 0.119(5) Uani 1 1 d . . . . .
H72 H 0.595849 0.796651 0.586862 0.142 Uiso 1 1 calc R U . . .
C73 C 0.4721(7) 0.9775(12) 0.5737(5) 0.154(8) Uani 1 1 d . . . . .
H73 H 0.478322 1.033297 0.578055 0.185 Uiso 1 1 calc R U . . .
C74 C 0.5427(6) 0.7917(13) 0.4666(5) 0.120(6) Uani 1 1 d . . . . .
H74 H 0.559504 0.814267 0.449120 0.144 Uiso 1 1 calc R U . . .
C75 C 0.7106(8) 0.5305(17) 0.8419(6) 0.158(8) Uani 1 1 d . . . . .
H75 H 0.696177 0.502622 0.859489 0.190 Uiso 1 1 calc R U . . .
C76 C 0.6415(8) 0.7540(16) 0.5540(7) 0.160(9) Uani 1 1 d . . . . .
H76 H 0.661171 0.800008 0.554449 0.192 Uiso 1 1 calc R U . . .
F3 F 0.3855(6) 0.4289(8) 0.6171(5) 0.227(7) Uani 1 1 d . . . . .
C77 C 0.7992(6) 0.6303(14) 0.7418(5) 0.135(7) Uani 1 1 d . . . . .
H77 H 0.814044 0.579396 0.745771 0.162 Uiso 1 1 calc R U . . .
F4 F 0.3219(5) 0.3525(10) 0.6247(7) 0.288(12) Uani 1 1 d . . . . .
C78 C 0.2482(7) 0.7345(16) 0.6074(5) 0.161(9) Uani 1 1 d . . . . .
H78 H 0.274787 0.769206 0.615217 0.193 Uiso 1 1 calc R U . . .
H78A H 0.259615 0.677949 0.607657 0.193 Uiso 1 1 calc R U . . .
F6 F 0.4282(8) 0.316(2) 0.6333(16) 0.50(3) Uani 1 1 d . . . . .
C79 C 0.4398(8) 0.9339(13) 0.5937(4) 0.189(12) Uani 1 1 d . . . . .
H79 H 0.424787 0.961673 0.610914 0.226 Uiso 1 1 calc R U . . .
C80 C 0.4930(8) 0.9381(13) 0.5489(5) 0.176(10) Uani 1 1 d . . . . .
H80 H 0.513833 0.965666 0.535414 0.212 Uiso 1 1 calc R U . . .
F8 F 0.3817(13) 0.2985(16) 0.5971(7) 0.41(2) Uani 1 1 d . . . . .
F9 F 0.3785(18) 0.371(3) 0.6674(5) 0.50(3) Uani 1 1 d . . . . .
C81 C 0.4305(5) 0.8478(10) 0.5874(4) 0.115(5) Uani 1 1 d . . . . .
H81 H 0.409666 0.819425 0.600553 0.138 Uiso 1 1 calc R U . . .
C82 C 0.2370(7) 0.752(2) 0.5767(5) 0.240(18) Uani 1 1 d . . . . .
H82 H 0.228852 0.810584 0.576361 0.288 Uiso 1 1 calc R U . . .
H82A H 0.208181 0.722308 0.569894 0.288 Uiso 1 1 calc R U . . .
O3 O 0.6884(5) 0.9423(8) 0.7684(3) 0.160(5) Uani 1 1 d D . . . .
C83 C 0.6918(5) 0.8641(8) 0.7799(4) 0.154(8) Uani 1 1 d D U . . .
C84 C 0.6598(6) 0.7920(12) 0.8270(3) 0.161(11) Uani 1 1 d D . . . .
O4 O 0.6313(4) 0.8104(8) 0.8489(3) 0.128(4) Uani 1 1 d . . . . .

loop_
_atom_site_aniso_label
_atom_site_aniso_U_11
_atom_site_aniso_U_22
_atom_site_aniso_U_33
_atom_site_aniso_U_23
_atom_site_aniso_U_13
_atom_site_aniso_U_12
Re1 0.0896(4) 0.0948(4) 0.0535(3) 0.0076(2) -0.0116(2) 0.0389(3)
Re2 0.0839(4) 0.1502(7) 0.0696(4) -0.0184(3) -0.0080(3) -0.0356(4)
P1 0.082(2) 0.075(2) 0.0658(18) 0.0093(15) -0.0085(15) 0.0186(16)
P2 0.093(3) 0.183(5) 0.073(2) 0.026(3) -0.0019(19) 0.058(3)
P3 0.102(3) 0.153(4) 0.0526(17) -0.003(2) -0.0149(17) 0.065(3)
P4 0.083(2) 0.168(4) 0.072(2) -0.024(2) -0.0110(18) -0.032(3)
O1 0.100(6) 0.071(6) 0.077(5) -0.017(4) -0.001(4) 0.033(5)
O2 0.082(5) 0.124(7) 0.055(5) -0.003(5) -0.006(4) 0.030(5)
P5 0.148(6) 0.153(6) 0.218(8) -0.007(5) 0.026(5) 0.018(4)
C1 0.070(7) 0.101(9) 0.061(6) -0.005(7) -0.006(5) 0.016(6)
C2 0.051(6) 0.105(10) 0.039(5) 0.007(6) -0.012(4) -0.012(6)
C3 0.074(7) 0.080(8) 0.050(6) 0.010(5) -0.005(5) 0.018(6)
N1 0.117(8) 0.103(9) 0.056(6) 0.037(6) 0.005(6) 0.045(7)
N2 0.064(6) 0.132(11) 0.073(7) -0.015(7) -0.019(5) -0.026(7)
C4 0.101(9) 0.073(8) 0.043(5) 0.006(5) 0.004(6) 0.040(7)
C5 0.072(7) 0.093(9) 0.052(6) -0.005(6) -0.032(6) 0.029(6)
C6 0.092(9) 0.082(9) 0.051(6) 0.008(6) -0.013(6) 0.033(7)
N3 0.102(9) 0.151(12) 0.089(8) 0.038(8) -0.027(7) -0.074(9)
C7 0.063(7) 0.087(9) 0.069(7) 0.012(6) 0.002(5) 0.023(6)
C8 0.053(7) 0.122(12) 0.105(10) 0.051(9) -0.019(7) 0.008(7)
C9 0.087(8) 0.064(7) 0.072(7) 0.015(6) -0.006(6) 0.022(6)
N4 0.175(11) 0.046(6) 0.044(5) -0.003(4) -0.009(6) 0.025(6)
C10 0.065(8) 0.162(15) 0.088(9) -0.035(10) 0.004(7) -0.028(9)
C11 0.086(8) 0.126(12) 0.057(7) 0.006(7) -0.012(6) 0.019(8)
C12 0.081(10) 0.165(17) 0.096(10) 0.040(11) 0.002(8) 0.035(10)
C13 0.122(11) 0.127(12) 0.039(6) -0.003(7) -0.014(6) 0.075(9)
C14 0.170(16) 0.147(16) 0.067(9) 0.021(10) -0.013(9) 0.063(13)
C15 0.124(12) 0.191(18) 0.052(7) 0.030(9) 0.029(8) 0.064(13)
C16 0.105(10) 0.109(11) 0.070(8) 0.004(8) 0.000(7) 0.028(8)
C17 0.066(7) 0.155(13) 0.069(8) -0.021(8) -0.008(6) -0.027(8)
C18 0.159(14) 0.070(10) 0.079(9) 0.023(8) -0.010(9) 0.051(9)
C19 0.086(8) 0.106(10) 0.052(6) 0.023(7) -0.001(6) 0.039(7)
C20 0.057(7) 0.181(16) 0.085(9) -0.046(10) 0.005(6) -0.019(8)
C21 0.127(10) 0.046(6) 0.074(8) 0.009(6) 0.002(7) 0.019(6)
C22 0.094(9) 0.076(9) 0.081(8) 0.031(7) -0.002(7) 0.031(8)
C23 0.064(8) 0.170(15) 0.083(9) -0.050(10) 0.005(7) -0.031(9)
C24 0.074(8) 0.160(14) 0.075(8) -0.043(9) 0.015(7) -0.036(9)
C25 0.093(10) 0.166(16) 0.061(8) 0.003(9) -0.009(7) -0.028(10)
C26 0.17(2) 0.18(2) 0.16(2) 0.091(18) 0.084(17) 0.046(19)
C27 0.082(9) 0.181(16) 0.067(8) -0.044(9) 0.007(7) -0.029(10)
C28 0.120(13) 0.150(17) 0.066(9) -0.018(10) 0.012(9) -0.027(12)
C29 0.092(8) 0.080(8) 0.073(8) -0.015(6) -0.012(6) 0.023(7)
C30 0.078(9) 0.140(14) 0.078(9) -0.014(10) -0.002(7) -0.043(10)
C31 0.115(12) 0.139(15) 0.114(13) -0.030(12) 0.009(10) -0.028(11)
C32 0.082(10) 0.129(16) 0.131(14) -0.051(13) 0.009(10) -0.029(10)
C33 0.094(10) 0.161(15) 0.106(11) -0.039(10) -0.005(8) 0.054(10)
C34 0.157(16) 0.179(17) 0.057(8) 0.061(10) 0.024(9) 0.053(14)
C35 0.151(14) 0.188(18) 0.055(7) 0.011(10) 0.002(8) 0.080(13)
C36 0.111(11) 0.096(11) 0.121(12) -0.037(9) -0.027(9) 0.013(8)
C37 0.075(9) 0.143(16) 0.102(12) -0.007(11) 0.000(9) -0.017(10)
C38 0.094(11) 0.25(3) 0.102(12) 0.086(15) 0.003(9) 0.087(14)
C39 0.053(9) 0.32(3) 0.080(11) -0.027(15) -0.006(8) 0.006(13)
C40 0.106(13) 0.27(3) 0.068(9) 0.035(13) 0.009(9) 0.092(16)
C41 0.22(2) 0.18(2) 0.064(10) 0.051(11) 0.034(13) 0.091(19)
C42 0.096(14) 0.20(2) 0.131(17) 0.051(17) 0.014(13) 0.048(15)
C43 0.113(13) 0.141(15) 0.074(9) 0.011(10) -0.007(8) 0.078(12)
C44 0.083(11) 0.20(2) 0.142(17) 0.073(15) 0.010(11) 0.033(13)
C45 0.070(8) 0.174(17) 0.079(9) -0.018(10) -0.007(7) -0.002(10)
C46 0.110(12) 0.18(2) 0.084(11) -0.026(11) 0.014(9) -0.049(12)
C47 0.147(13) 0.091(11) 0.071(8) 0.017(8) 0.001(8) 0.030(9)
C48 0.073(8) 0.24(2) 0.052(7) -0.030(10) -0.015(6) 0.061(11)
C49 0.150(14) 0.094(12) 0.079(10) 0.015(9) -0.011(9) 0.035(10)
C50 0.103(11) 0.200(19) 0.062(9) -0.009(10) -0.015(8) -0.011(12)
C51 0.099(13) 0.22(3) 0.109(14) -0.026(16) 0.013(11) -0.078(16)
C52 0.102(10) 0.130(13) 0.071(8) -0.012(9) 0.007(7) -0.011(9)
C53 0.078(10) 0.31(3) 0.073(9) -0.044(13) -0.014(8) 0.062(15)
C54 0.17(2) 0.56(6) 0.054(9) 0.021(18) -0.006(11) 0.20(3)
C55 0.179(13) 0.078(10) 0.113(11) 0.002(9) 0.006(10) 0.072(9)
C56 0.23(3) 0.19(2) 0.067(10) 0.042(12) 0.026(13) 0.10(2)
C57 0.091(11) 0.24(2) 0.087(10) -0.035(12) -0.008(9) -0.021(13)
C58 0.20(2) 0.150(17) 0.087(11) 0.034(11) 0.000(11) 0.085(15)
C59 0.147(15) 0.119(14) 0.125(14) -0.033(11) -0.025(12) -0.008(11)
C60 0.118(12) 0.114(13) 0.083(10) -0.014(10) 0.009(8) -0.039(10)
C61 0.107(15) 0.22(3) 0.140(18) 0.067(18) 0.019(14) 0.058(16)
C62 0.128(15) 0.40(4) 0.065(9) 0.027(14) -0.002(9) 0.16(2)
C63 0.080(9) 0.122(13) 0.103(11) -0.011(10) -0.019(8) 0.006(9)
C64 0.090(12) 0.33(3) 0.098(13) -0.045(18) 0.017(11) -0.021(15)
C65 0.167(18) 0.20(2) 0.097(12) 0.045(14) 0.045(12) 0.059(16)
C66 0.153(14) 0.206(19) 0.065(8) 0.002(10) -0.030(9) 0.117(14)
F1 0.246(17) 0.136(10) 0.32(2) 0.010(12) 0.133(16) -0.028(10)
C67 0.165(17) 0.185(19) 0.069(9) -0.034(10) 0.002(10) -0.041(14)
C68 0.144(17) 0.20(2) 0.119(15) 0.003(15) 0.028(13) -0.002(17)
C69 0.157(18) 0.116(16) 0.161(19) -0.014(14) 0.029(15) -0.011(14)
C70 0.189(17) 0.087(11) 0.076(9) 0.021(8) 0.013(10) -0.019(11)
C71 0.111(12) 0.150(16) 0.112(13) -0.016(12) -0.008(10) -0.027(11)
C72 0.133(14) 0.104(12) 0.122(13) 0.024(10) 0.027(11) -0.002(11)
C73 0.24(2) 0.104(14) 0.114(14) -0.012(13) -0.024(15) -0.037(15)
C74 0.126(13) 0.138(16) 0.097(12) 0.043(12) 0.022(10) 0.020(11)
C75 0.140(18) 0.16(2) 0.17(2) 0.019(18) -0.029(16) -0.049(16)
C76 0.148(18) 0.149(19) 0.19(2) 0.039(17) 0.073(17) -0.010(14)
F3 0.241(15) 0.134(10) 0.31(2) 0.079(12) 0.054(14) -0.015(10)
C77 0.100(12) 0.174(18) 0.132(14) -0.038(14) 0.009(11) -0.057(12)
F4 0.135(11) 0.187(14) 0.55(4) 0.016(19) 0.077(16) 0.007(10)
C78 0.134(16) 0.25(3) 0.091(13) -0.038(14) -0.033(11) 0.023(15)
F6 0.160(18) 0.37(4) 0.93(10) 0.12(5) -0.14(3) -0.08(2)
C79 0.35(3) 0.118(16) 0.097(12) 0.035(12) 0.038(17) 0.12(2)
C80 0.28(3) 0.135(18) 0.104(13) -0.009(12) -0.025(15) 0.114(19)
F8 0.56(5) 0.35(3) 0.37(3) -0.16(3) 0.34(4) -0.06(3)
F9 0.82(8) 0.55(5) 0.112(13) 0.01(2) -0.03(2) -0.30(6)
C81 0.152(14) 0.095(12) 0.094(10) -0.030(9) -0.017(9) 0.063(10)
C82 0.119(16) 0.51(6) 0.087(14) -0.05(2) -0.015(12) 0.06(2)
O3 0.160(11) 0.192(14) 0.128(10) -0.052(10) 0.017(8) 0.017(11)
C83 0.100(9) 0.216(16) 0.135(12) -0.154(12) -0.047(8) 0.062(11)
C84 0.21(2) 0.187(19) 0.073(10) 0.060(12) -0.075(12) -0.134(18)
O4 0.139(10) 0.165(11) 0.078(7) 0.003(7) -0.004(6) -0.045(8)

loop_
_atom_type_symbol
_atom_type_description
_atom_type_scat_dispersion_real
_atom_type_scat_dispersion_imag
_atom_type_scat_source
C C 0.0033 0.0016 'International Tables Vol C Tables 4.2.6.8 and 6.1.1.4'
H H 0.0000 0.0000 'International Tables Vol C Tables 4.2.6.8 and 6.1.1.4'
N N 0.0061 0.0033 'International Tables Vol C Tables 4.2.6.8 and 6.1.1.4'
O O 0.0106 0.0060 'International Tables Vol C Tables 4.2.6.8 and 6.1.1.4'
P P 0.1023 0.0942 'International Tables Vol C Tables 4.2.6.8 and 6.1.1.4'
Re Re -1.0185 7.2310 'International Tables Vol C Tables 4.2.6.8 and 6.1.1.4'
F F 0.0171 0.0103 'International Tables Vol C Tables 4.2.6.8 and 6.1.1.4'

loop_
_geom_angle_atom_site_label_1
_geom_angle_atom_site_label_2
_geom_angle_atom_site_label_3
_geom_angle
_geom_angle_site_symmetry_1
_geom_angle_site_symmetry_3
_geom_angle_publ_flag
C2 Re1 C5 92.3(5) . . ?
C2 Re1 N1 96.2(4) . . ?
C5 Re1 N1 171.5(5) . . ?
C2 Re1 N4 170.3(4) . . ?
C5 Re1 N4 97.3(5) . . ?
N1 Re1 N4 74.2(4) . . ?
C2 Re1 P3 89.1(3) . . ?
C5 Re1 P3 90.6(3) . . ?
N1 Re1 P3 89.5(3) . . ?
N4 Re1 P3 91.5(3) . . ?
C2 Re1 P1 92.1(3) . . ?
C5 Re1 P1 91.6(3) . . ?
N1 Re1 P1 88.1(3) . . ?
N4 Re1 P1 86.9(3) . . ?
P3 Re1 P1 177.39(14) . . ?
C83 Re2 C84 90.1(8) . . ?
C83 Re2 N3 171.4(7) . . ?
C84 Re2 N3 98.4(7) . . ?
C83 Re2 N2 98.0(7) . . ?
C84 Re2 N2 171.7(7) . . ?
N3 Re2 N2 73.5(6) . . ?
C83 Re2 P4 85.1(5) . . ?
C84 Re2 P4 90.2(4) . . ?
N3 Re2 P4 93.4(3) . . ?
N2 Re2 P4 88.6(3) . . ?
C83 Re2 P2 93.4(5) . 2_656 ?
C84 Re2 P2 94.5(4) . 2_656 ?
N3 Re2 P2 87.4(3) . 2_656 ?
N2 Re2 P2 87.0(3) . 2_656 ?
P4 Re2 P2 175.11(13) . 2_656 ?
C22 P1 C21 103.2(7) . . ?
C22 P1 C3 102.2(5) . . ?
C21 P1 C3 103.0(5) . . ?
C22 P1 Re1 112.6(4) . . ?
C21 P1 Re1 117.0(4) . . ?
C3 P1 Re1 116.9(4) . . ?
C15 P2 C33 102.5(9) . . ?
C15 P2 C43 105.2(7) . . ?
C33 P2 C43 101.9(9) . . ?
C15 P2 Re2 119.0(7) . 2_656 ?
C33 P2 Re2 115.5(5) . 2_656 ?
C43 P2 Re2 110.8(5) . 2_656 ?
C13 P3 C48 103.8(7) . . ?
C13 P3 C66 103.3(6) . . ?
C48 P3 C66 103.5(9) . . ?
C13 P3 Re1 112.0(5) . . ?
C48 P3 Re1 116.8(5) . . ?
C66 P3 Re1 115.9(6) . . ?
C67 P4 C17 101.8(8) . . ?
C67 P4 C30 104.2(8) . . ?
C17 P4 C30 103.9(7) . . ?
C67 P4 Re2 116.7(6) . . ?
C17 P4 Re2 116.3(5) . . ?
C30 P4 Re2 112.3(4) . . ?
F8 P5 F9 167(3) . . ?
F8 P5 F4 96.8(19) . . ?
F9 P5 F4 94(2) . . ?
F8 P5 F3 95.9(13) . . ?
F9 P5 F3 90.7(15) . . ?
F4 P5 F3 92.7(10) . . ?
F8 P5 F6 76(2) . . ?
F9 P5 F6 93(2) . . ?
F4 P5 F6 170.6(19) . . ?
F3 P5 F6 93.7(14) . . ?
F8 P5 F1 83.4(14) . . ?
F9 P5 F1 90.1(15) . . ?
F4 P5 F1 87.4(10) . . ?
F3 P5 F1 179.2(12) . . ?
F6 P5 F1 86.1(14) . . ?
C6 C1 C3 117.4(12) . . ?
O1 C2 Re1 178.6(9) . . ?
C7 C3 C1 120.4(10) . . ?
C7 C3 P1 122.3(8) . . ?
C1 C3 P1 117.2(10) . . ?
C18 N1 C19 119.3(12) . . ?
C18 N1 Re1 118.1(10) . . ?
C19 N1 Re1 122.6(10) . . ?
C37 N2 C25 117.7(15) . . ?
C37 N2 Re2 118.2(11) . . ?
C25 N2 Re2 124.1(13) . . ?
C6 C4 C9 122.1(11) . . ?
O2 C5 Re1 178.2(11) . . ?
C4 C6 C1 122.2(12) . . ?
C63 N3 C32 110.6(16) . . ?
C63 N3 Re2 128.9(14) . . ?
C32 N3 Re2 120.5(12) . . ?
C3 C7 C9 119.4(11) . . ?
C12 C8 C22 122.4(15) . . ?
C4 C9 C7 118.5(12) . . ?
C81 N4 C55 120.5(13) . . ?
C81 N4 Re1 124.3(11) . . ?
C55 N4 Re1 114.3(8) . . ?
C23 C10 C20 121.1(13) . . ?
C13 C11 C16 118.5(13) . . ?
C26 C12 C8 116.0(19) . . ?
C14 C13 C11 123.4(13) . . ?
C14 C13 P3 121.0(11) . . ?
C11 C13 P3 115.6(11) . . ?
C13 C14 C58 117.9(17) . . ?
C34 C15 C35 115.5(17) . . ?
C34 C15 P2 124.6(12) . . ?
C35 C15 P2 119.6(17) . . ?
C47 C16 C11 118.2(14) . . ?
C23 C17 C24 116.7(14) . . ?
C23 C17 P4 121.5(11) . . ?
C24 C17 P4 121.7(11) . . ?
N1 C18 C70 122.6(14) . . ?
N1 C18 C55 116.3(15) . . ?
C70 C18 C55 120.5(16) . . ?
N1 C19 C49 120.0(14) . . ?
C27 C20 C10 113.5(15) . . ?
C29 C21 P1 110.3(9) . . ?
C72 C22 C8 117.7(13) . . ?
C72 C22 P1 125.2(12) . . ?
C8 C22 P1 117.1(11) . . ?
C10 C23 C17 124.5(13) . . ?
C27 C24 C17 118.1(13) . . ?
C28 C25 N2 126.3(19) . . ?
C12 C26 C76 126.0(19) . . ?
C24 C27 C20 125.5(13) . . ?
C25 C28 C51 115.9(19) . . ?
C36 C29 C21 114.6(12) . . ?
C45 C30 C31 121.9(15) . . ?
C45 C30 P4 121.6(14) . . ?
C31 C30 P4 115.3(15) . . ?
C46 C31 C30 120.4(18) . . ?
C69 C32 C37 126.9(19) . . ?
C69 C32 N3 122.2(19) . . ?
C37 C32 N3 110.9(18) . . ?
C78 C33 P2 110.9(13) . . ?
C15 C34 C65 123.9(18) . . ?
C56 C35 C15 125(2) . . ?
C59 C36 C29 115.7(13) . . ?
N2 C37 C77 119.9(18) . . ?
N2 C37 C32 116.7(16) . . ?
C77 C37 C32 123(2) . . ?
C40 C38 C43 117(2) . . ?
C64 C39 C53 123.5(17) . . ?
C42 C40 C38 118(3) . . ?
C56 C41 C65 120.1(19) . . ?
C40 C42 C61 120(2) . . ?
C44 C43 C38 122.2(18) . . ?
C44 C43 P2 127.2(16) . . ?
C38 C43 P2 110.3(16) . . ?
C61 C44 C43 115(3) . . ?
C30 C45 C52 121.2(18) . . ?
C60 C46 C31 113.2(19) . . ?
C16 C47 C58 121.6(14) . . ?
C50 C48 C53 120(2) . . ?
C50 C48 P3 123.2(11) . . ?
C53 C48 P3 116.7(17) . . ?
C74 C49 C19 121.7(16) . . ?
C48 C50 C57 122.1(16) . . ?
C28 C51 C77 121(2) . . ?
C60 C52 C45 116.2(17) . . ?
C39 C53 C48 116(2) . . ?
C62 C54 C82 116.5(19) . . ?
N4 C55 C18 114.7(15) . . ?
N4 C55 C80 121.8(15) . . ?
C18 C55 C80 123.1(19) . . ?
C35 C56 C41 118(2) . . ?
C50 C57 C64 119(2) . . ?
C47 C58 C14 120.4(17) . . ?
C71 C59 C36 112.5(15) . . ?
C52 C60 C46 126.9(16) . . ?
C44 C61 C42 127(3) . . ?
C54 C62 C66 113.4(16) . . ?
C75 C63 N3 129(2) . . ?
C39 C64 C57 119(2) . . ?
C34 C65 C41 118(2) . . ?
C62 C66 P3 114.3(13) . . ?
C71 C67 P4 112.5(13) . . ?
C69 C68 C75 122(3) . . ?
C68 C69 C32 120(2) . . ?
C18 C70 C74 116.9(15) . . ?
C59 C71 C67 108.2(15) . . ?
C22 C72 C76 121.3(18) . . ?
C80 C73 C79 120(2) . . ?
C49 C74 C70 119.4(15) . . ?
C63 C75 C68 117(2) . . ?
C26 C76 C72 117(2) . . ?
C37 C77 C51 119(2) . . ?
C82 C78 C33 121.6(19) . . ?
C73 C79 C81 120.5(17) . . ?
C73 C80 C55 118(2) . . ?
N4 C81 C79 119.3(18) . . ?
C78 C82 C54 123(2) . . ?
O3 C83 Re2 175.1(14) . . ?
O4 C84 Re2 176.3(16) . . ?

loop_
_geom_bond_atom_site_label_1
_geom_bond_atom_site_label_2
_geom_bond_distance
_geom_bond_site_symmetry_2
_geom_bond_publ_flag
Re1 C2 1.870(15) . ?
Re1 C5 1.910(15) . ?
Re1 N1 2.187(11) . ?
Re1 N4 2.213(9) . ?
Re1 P3 2.389(4) . ?
Re1 P1 2.426(3) . ?
Re2 C83 1.628(15) . ?
Re2 C84 1.811(17) . ?
Re2 N3 2.084(15) . ?
Re2 N2 2.174(12) . ?
Re2 P4 2.415(3) . ?
Re2 P2 2.418(4) 2_656 ?
P1 C22 1.787(14) . ?
P1 C21 1.821(12) . ?
P1 C3 1.855(11) . ?
P2 C15 1.779(19) . ?
P2 C33 1.798(17) . ?
P2 C43 1.857(18) . ?
P3 C13 1.851(12) . ?
P3 C48 1.85(2) . ?
P3 C66 1.875(14) . ?
P4 C67 1.80(2) . ?
P4 C17 1.814(16) . ?
P4 C30 1.865(16) . ?
O1 C2 1.212(14) . ?
O2 C5 1.142(14) . ?
P5 F8 1.50(2) . ?
P5 F9 1.52(2) . ?
P5 F4 1.573(17) . ?
P5 F3 1.577(14) . ?
P5 F6 1.58(3) . ?
P5 F1 1.583(15) . ?
C1 C6 1.384(16) . ?
C1 C3 1.398(15) . ?
C3 C7 1.371(16) . ?
N1 C18 1.327(18) . ?
N1 C19 1.340(16) . ?
N2 C37 1.34(2) . ?
N2 C25 1.374(19) . ?
C4 C6 1.319(16) . ?
C4 C9 1.350(16) . ?
N3 C63 1.39(2) . ?
N3 C32 1.44(2) . ?
C7 C9 1.416(15) . ?
C8 C12 1.384(19) . ?
C8 C22 1.439(19) . ?
N4 C81 1.349(17) . ?
N4 C55 1.41(2) . ?
C10 C23 1.28(2) . ?
C10 C20 1.446(19) . ?
C11 C13 1.408(18) . ?
C11 C16 1.419(17) . ?
C12 C26 1.37(3) . ?
C13 C14 1.34(2) . ?
C14 C58 1.40(2) . ?
C15 C34 1.36(2) . ?
C15 C35 1.42(2) . ?
C16 C47 1.367(19) . ?
C17 C23 1.379(18) . ?
C17 C24 1.411(17) . ?
C18 C70 1.39(2) . ?
C18 C55 1.45(2) . ?
C19 C49 1.37(2) . ?
C20 C27 1.376(19) . ?
C21 C29 1.551(17) . ?
C22 C72 1.40(2) . ?
C24 C27 1.35(2) . ?
C25 C28 1.33(2) . ?
C26 C76 1.39(3) . ?
C28 C51 1.37(3) . ?
C29 C36 1.551(18) . ?
C30 C45 1.32(2) . ?
C30 C31 1.43(2) . ?
C31 C46 1.43(2) . ?
C32 C69 1.36(3) . ?
C32 C37 1.42(2) . ?
C33 C78 1.53(2) . ?
C34 C65 1.37(2) . ?
C35 C56 1.34(2) . ?
C36 C59 1.52(2) . ?
C37 C77 1.40(2) . ?
C38 C40 1.46(2) . ?
C38 C43 1.46(3) . ?
C39 C64 1.32(3) . ?
C39 C53 1.44(3) . ?
C40 C42 1.32(3) . ?
C41 C56 1.40(3) . ?
C41 C65 1.42(3) . ?
C42 C61 1.37(3) . ?
C43 C44 1.36(3) . ?
C44 C61 1.35(3) . ?
C45 C52 1.416(19) . ?
C46 C60 1.41(2) . ?
C47 C58 1.40(2) . ?
C48 C50 1.34(2) . ?
C48 C53 1.464(19) . ?
C49 C74 1.32(2) . ?
C50 C57 1.40(2) . ?
C51 C77 1.40(3) . ?
C52 C60 1.38(2) . ?
C54 C62 1.48(3) . ?
C54 C82 1.60(3) . ?
C55 C80 1.48(3) . ?
C57 C64 1.43(2) . ?
C59 C71 1.49(2) . ?
C62 C66 1.51(2) . ?
C63 C75 1.30(3) . ?
C67 C71 1.58(2) . ?
C68 C69 1.33(3) . ?
C68 C75 1.38(3) . ?
C70 C74 1.39(2) . ?
C72 C76 1.41(2) . ?
C73 C80 1.35(3) . ?
C73 C79 1.46(3) . ?
C78 C82 1.25(3) . ?
C79 C81 1.46(3) . ?
O3 C83 1.365(14) . ?
C84 O4 1.278(19) . ?

loop_
_geom_torsion_atom_site_label_1
_geom_torsion_atom_site_label_2
_geom_torsion_atom_site_label_3
_geom_torsion_atom_site_label_4
_geom_torsion
_geom_torsion_site_symmetry_1
_geom_torsion_site_symmetry_2
_geom_torsion_site_symmetry_3
_geom_torsion_site_symmetry_4
_geom_torsion_publ_flag
C6 C1 C3 C7 2.5(16) . . . . ?
C6 C1 C3 P1 178.0(8) . . . . ?
C22 P1 C3 C7 -138.4(10) . . . . ?
C21 P1 C3 C7 114.8(10) . . . . ?
Re1 P1 C3 C7 -15.0(11) . . . . ?
C22 P1 C3 C1 46.3(10) . . . . ?
C21 P1 C3 C1 -60.6(10) . . . . ?
Re1 P1 C3 C1 169.7(7) . . . . ?
C9 C4 C6 C1 0.9(17) . . . . ?
C3 C1 C6 C4 -1.7(16) . . . . ?
C1 C3 C7 C9 -2.5(16) . . . . ?
P1 C3 C7 C9 -177.7(8) . . . . ?
C6 C4 C9 C7 -0.8(17) . . . . ?
C3 C7 C9 C4 1.6(16) . . . . ?
C22 C8 C12 C26 0(2) . . . . ?
C16 C11 C13 C14 0(2) . . . . ?
C16 C11 C13 P3 -177.7(10) . . . . ?
C48 P3 C13 C14 138.0(14) . . . . ?
C66 P3 C13 C14 30.2(17) . . . . ?
Re1 P3 C13 C14 -95.1(13) . . . . ?
C48 P3 C13 C11 -44.3(12) . . . . ?
C66 P3 C13 C11 -152.1(12) . . . . ?
Re1 P3 C13 C11 82.6(12) . . . . ?
C11 C13 C14 C58 1(3) . . . . ?
P3 C13 C14 C58 178.4(14) . . . . ?
C33 P2 C15 C34 -116.5(15) . . . . ?
C43 P2 C15 C34 137.2(15) . . . . ?
Re2 P2 C15 C34 12.4(17) 2_656 . . . ?
C33 P2 C15 C35 57.4(13) . . . . ?
C43 P2 C15 C35 -48.9(14) . . . . ?
Re2 P2 C15 C35 -173.7(10) 2_656 . . . ?
C13 C11 C16 C47 -1(2) . . . . ?
C67 P4 C17 C23 -92.3(14) . . . . ?
C30 P4 C17 C23 159.7(13) . . . . ?
Re2 P4 C17 C23 35.7(15) . . . . ?
C67 P4 C17 C24 84.5(14) . . . . ?
C30 P4 C17 C24 -23.5(15) . . . . ?
Re2 P4 C17 C24 -147.5(11) . . . . ?
C19 N1 C18 C70 -3(2) . . . . ?
Re1 N1 C18 C70 176.9(12) . . . . ?
C19 N1 C18 C55 -174.2(12) . . . . ?
Re1 N1 C18 C55 6.1(16) . . . . ?
C18 N1 C19 C49 0.0(18) . . . . ?
Re1 N1 C19 C49 179.7(10) . . . . ?
C23 C10 C20 C27 -9(2) . . . . ?
C22 P1 C21 C29 -169.7(8) . . . . ?
C3 P1 C21 C29 -63.7(9) . . . . ?
Re1 P1 C21 C29 66.0(9) . . . . ?
C12 C8 C22 C72 -2.4(18) . . . . ?
C12 C8 C22 P1 179.9(10) . . . . ?
C21 P1 C22 C72 -15.8(13) . . . . ?
C3 P1 C22 C72 -122.4(12) . . . . ?
Re1 P1 C22 C72 111.4(12) . . . . ?
C21 P1 C22 C8 161.7(9) . . . . ?
C3 P1 C22 C8 55.0(10) . . . . ?
Re1 P1 C22 C8 -71.2(9) . . . . ?
C20 C10 C23 C17 8(3) . . . . ?
C24 C17 C23 C10 -2(2) . . . . ?
P4 C17 C23 C10 174.8(14) . . . . ?
C23 C17 C24 C27 -3(2) . . . . ?
P4 C17 C24 C27 180.0(12) . . . . ?
C37 N2 C25 C28 -1(2) . . . . ?
Re2 N2 C25 C28 178.8(12) . . . . ?
C8 C12 C26 C76 2(3) . . . . ?
C17 C24 C27 C20 2(3) . . . . ?
C10 C20 C27 C24 4(2) . . . . ?
N2 C25 C28 C51 -1(2) . . . . ?
P1 C21 C29 C36 -167.0(9) . . . . ?
C67 P4 C30 C45 -158.6(13) . . . . ?
C17 P4 C30 C45 -52.3(14) . . . . ?
Re2 P4 C30 C45 74.3(13) . . . . ?
C67 P4 C30 C31 33.4(13) . . . . ?
C17 P4 C30 C31 139.7(11) . . . . ?
Re2 P4 C30 C31 -93.8(12) . . . . ?
C45 C30 C31 C46 4(2) . . . . ?
P4 C30 C31 C46 172.4(12) . . . . ?
C63 N3 C32 C69 -1(2) . . . . ?
Re2 N3 C32 C69 178.0(14) . . . . ?
C63 N3 C32 C37 177.0(12) . . . . ?
Re2 N3 C32 C37 -3.7(16) . . . . ?
C15 P2 C33 C78 61.2(15) . . . . ?
C43 P2 C33 C78 170.0(13) . . . . ?
Re2 P2 C33 C78 -69.8(15) 2_656 . . . ?
C35 C15 C34 C65 -4(3) . . . . ?
P2 C15 C34 C65 170.5(14) . . . . ?
C34 C15 C35 C56 1(2) . . . . ?
P2 C15 C35 C56 -173.6(14) . . . . ?
C21 C29 C36 C59 -60.1(19) . . . . ?
C25 N2 C37 C77 4(2) . . . . ?
Re2 N2 C37 C77 -175.5(11) . . . . ?
C25 N2 C37 C32 -178.3(12) . . . . ?
Re2 N2 C37 C32 2.3(17) . . . . ?
C69 C32 C37 N2 179.0(17) . . . . ?
N3 C32 C37 N2 0.8(19) . . . . ?
C69 C32 C37 C77 -3(3) . . . . ?
N3 C32 C37 C77 178.5(13) . . . . ?
C43 C38 C40 C42 0(2) . . . . ?
C38 C40 C42 C61 -3(3) . . . . ?
C40 C38 C43 C44 4(2) . . . . ?
C40 C38 C43 P2 -170.5(9) . . . . ?
C15 P2 C43 C44 131.7(15) . . . . ?
C33 P2 C43 C44 25.0(16) . . . . ?
Re2 P2 C43 C44 -98.5(14) 2_656 . . . ?
C15 P2 C43 C38 -53.8(12) . . . . ?
C33 P2 C43 C38 -160.5(10) . . . . ?
Re2 P2 C43 C38 76.0(10) 2_656 . . . ?
C38 C43 C44 C61 -4(2) . . . . ?
P2 C43 C44 C61 169.6(12) . . . . ?
C31 C30 C45 C52 -4(2) . . . . ?
P4 C30 C45 C52 -171.6(10) . . . . ?
C30 C31 C46 C60 -3(2) . . . . ?
C11 C16 C47 C58 1(2) . . . . ?
C13 P3 C48 C50 141.1(13) . . . . ?
C66 P3 C48 C50 -111.3(13) . . . . ?
Re1 P3 C48 C50 17.3(14) . . . . ?
C13 P3 C48 C53 -44.0(11) . . . . ?
C66 P3 C48 C53 63.6(11) . . . . ?
Re1 P3 C48 C53 -167.8(9) . . . . ?
N1 C19 C49 C74 1(2) . . . . ?
C53 C48 C50 C57 0(2) . . . . ?
P3 C48 C50 C57 175.1(13) . . . . ?
C25 C28 C51 C77 -1(3) . . . . ?
C30 C45 C52 C60 3(2) . . . . ?
C64 C39 C53 C48 0(3) . . . . ?
C50 C48 C53 C39 1(2) . . . . ?
P3 C48 C53 C39 -174.2(12) . . . . ?
C81 N4 C55 C18 -173.3(10) . . . . ?
Re1 N4 C55 C18 17.4(10) . . . . ?
C81 N4 C55 C80 -0.1(3) . . . . ?
Re1 N4 C55 C80 -169.4(7) . . . . ?
N1 C18 C55 N4 -15.6(16) . . . . ?
C70 C18 C55 N4 173.3(12) . . . . ?
N1 C18 C55 C80 171.2(10) . . . . ?
C70 C18 C55 C80 0.1(19) . . . . ?
C15 C35 C56 C41 1(3) . . . . ?
C65 C41 C56 C35 -1(3) . . . . ?
C48 C50 C57 C64 -3(3) . . . . ?
C16 C47 C58 C14 0(3) . . . . ?
C13 C14 C58 C47 -1(3) . . . . ?
C29 C36 C59 C71 -53(2) . . . . ?
C45 C52 C60 C46 -2(2) . . . . ?
C31 C46 C60 C52 2(2) . . . . ?
C43 C44 C61 C42 1(3) . . . . ?
C40 C42 C61 C44 3(3) . . . . ?
C82 C54 C62 C66 -166(2) . . . . ?
C32 N3 C63 C75 0(2) . . . . ?
Re2 N3 C63 C75 -178.9(15) . . . . ?
C53 C39 C64 C57 -3(3) . . . . ?
C50 C57 C64 C39 4(3) . . . . ?
C15 C34 C65 C41 4(3) . . . . ?
C56 C41 C65 C34 -2(3) . . . . ?
C54 C62 C66 P3 -101(2) . . . . ?
C13 P3 C66 C62 165.9(16) . . . . ?
C48 P3 C66 C62 57.9(17) . . . . ?
Re1 P3 C66 C62 -71.4(18) . . . . ?
C17 P4 C67 C71 -47.9(13) . . . . ?
C30 P4 C67 C71 59.9(14) . . . . ?
Re2 P4 C67 C71 -175.7(10) . . . . ?
C75 C68 C69 C32 2(3) . . . . ?
C37 C32 C69 C68 -177.6(18) . . . . ?
N3 C32 C69 C68 0(3) . . . . ?
N1 C18 C70 C74 5(2) . . . . ?
C55 C18 C70 C74 175.8(14) . . . . ?
C36 C59 C71 C67 -173.5(14) . . . . ?
P4 C67 C71 C59 -148.7(14) . . . . ?
C8 C22 C72 C76 3(2) . . . . ?
P1 C22 C72 C76 -179.4(15) . . . . ?
C19 C49 C74 C70 1(3) . . . . ?
C18 C70 C74 C49 -4(3) . . . . ?
N3 C63 C75 C68 2(3) . . . . ?
C69 C68 C75 C63 -3(3) . . . . ?
C12 C26 C76 C72 -2(4) . . . . ?
C22 C72 C76 C26 -1(3) . . . . ?
N2 C37 C77 C51 -6(2) . . . . ?
C32 C37 C77 C51 176.5(15) . . . . ?
C28 C51 C77 C37 5(3) . . . . ?
P2 C33 C78 C82 -118(3) . . . . ?
C80 C73 C79 C81 0.8(9) . . . . ?
C79 C73 C80 C55 -0.7(8) . . . . ?
N4 C55 C80 C73 0.3(6) . . . . ?
C18 C55 C80 C73 173.1(12) . . . . ?
C55 N4 C81 C79 0.1(3) . . . . ?
Re1 N4 C81 C79 168.3(7) . . . . ?
C73 C79 C81 N4 -0.5(6) . . . . ?
C33 C78 C82 C54 -174(3) . . . . ?
C62 C54 C82 C78 -46(5) . . . . ?

loop_
_platon_squeeze_void_nr
_platon_squeeze_void_average_x
_platon_squeeze_void_average_y
_platon_squeeze_void_average_z
_platon_squeeze_void_volume
_platon_squeeze_void_count_electrons
_platon_squeeze_void_content
1 -0.083 0.408 0.135 4760 2062 ' '
